data_4067810
loop_
_publ_author_name
'Yoshii, Akiko'
'Takenaka, Hiroe'
'Nagata, Hiroko'
'Noda, Sayo'
'Nakamae, Kanako'
'Kure, Bunsho'
'Nakajima, Takayuki'
'Tanase, Tomoaki'

_publ_section_title
;
 Heterotrinuclear Complexes with Palladium, Rhodium, and Iridium Ions
 Assembled by Conformational Switching of a Tetraphosphine Ligand around a
 Palladium Center
;
_journal_issue 1
_journal_name_full Organometallics
_journal_page_first 133
_journal_paper_doi 10.1021/om2006744
_journal_volume 31
_journal_year 2012
_chemical_formula_moiety 'C62 H72 Cl5 F6 O P5 Pd Rh2 '
_chemical_formula_sum 'C62 H72 Cl5 F6 O P5 Pd Rh2'
_chemical_formula_weight 1591.59
_space_group_IT_number 14
_symmetry_cell_setting monoclinic
_symmetry_Int_Tables_number 14
_symmetry_space_group_name_Hall '-P 2yn'
_symmetry_space_group_name_H-M 'P 1 21/n 1'
_cell_angle_alpha 90.0000
_cell_angle_beta 94.726(3)
_cell_angle_gamma 90.0000
_cell_formula_units_Z 4
_cell_length_a 10.848(2)
_cell_length_b 33.528(6)
_cell_length_c 19.391(4)
_cell_measurement_reflns_used 17147
_cell_measurement_temperature 153(3)
_cell_measurement_theta_max 27.5
_cell_measurement_theta_min 3.0
_cell_volume 7029(2)
_computing_cell_refinement CrystalClear
_computing_data_collection CrystalClear
_computing_data_reduction CrystalStructure
_computing_molecular_graphics 'Mercury 2.4'
_computing_publication_material 'CrystalStructure 3.8'
_computing_structure_refinement SHELXL
_computing_structure_solution SIR92
_diffrn_ambient_temperature 153(2)
_diffrn_detector_area_resol_mean 7.31
_diffrn_measured_fraction_theta_full 0.989
_diffrn_measured_fraction_theta_max 0.989
_diffrn_measurement_device_type 'Rigaku Mercury'
_diffrn_measurement_method \w
_diffrn_radiation_type 'Mo K\a'
_diffrn_radiation_wavelength 0.71070
_diffrn_reflns_av_R_equivalents 0.034
_diffrn_reflns_limit_h_max 14
_diffrn_reflns_limit_h_min -14
_diffrn_reflns_limit_k_max 43
_diffrn_reflns_limit_k_min -43
_diffrn_reflns_limit_l_max 25
_diffrn_reflns_limit_l_min -25
_diffrn_reflns_number 63232
_diffrn_reflns_theta_full 27.48
_diffrn_reflns_theta_max 27.48
_exptl_absorpt_coefficient_mu 1.073
_exptl_absorpt_correction_T_max 0.898
_exptl_absorpt_correction_T_min 0.812
_exptl_absorpt_correction_type multi-scan
_exptl_absorpt_process_details 'Jacobson, R. (1998) Private communication'
_exptl_crystal_colour orange
_exptl_crystal_density_diffrn 1.504
_exptl_crystal_density_method 'not measured'
_exptl_crystal_description block
_exptl_crystal_F_000 3208.00
_exptl_crystal_size_max 0.25
_exptl_crystal_size_mid 0.10
_exptl_crystal_size_min 0.10
_refine_diff_density_max 1.94
_refine_diff_density_min -1.53
_refine_ls_extinction_coef 0.0026(2)
_refine_ls_extinction_method SHELXL
_refine_ls_goodness_of_fit_ref 1.039
_refine_ls_hydrogen_treatment refall
_refine_ls_number_parameters 741
_refine_ls_number_reflns 15935
_refine_ls_R_factor_gt 0.0623
_refine_ls_shift/su_max 0.0020
_refine_ls_structure_factor_coef Fsqd
_refine_ls_weighting_details 'w = 1/[\s^2^(Fo^2^)+(0.0867P)^2^+33.8339P] where P=(Fo^2^+2Fc^2^)/3'
_refine_ls_weighting_scheme calc
_refine_ls_wR_factor_ref 0.1717
_reflns_number_gt 13966
_reflns_number_total 15935
_reflns_threshold_expression F^2^>2.0\s(F^2^)
_cod_data_source_file om2006744_si_002.cif
_cod_data_source_block '_complex32a'
_cod_original_formula_sum 'C62 H72 Cl5 F6 O P5 Pd Rh2 '
_cod_database_code 4067810

loop_
_symmetry_equiv_pos_site_id
_symmetry_equiv_pos_as_xyz
1 +X,+Y,+Z
2 1/2-X,1/2+Y,1/2-Z
3 -X,-Y,-Z
4 1/2+X,1/2-Y,1/2+Z

loop_
_atom_site_label
_atom_site_type_symbol
_atom_site_fract_x
_atom_site_fract_y
_atom_site_fract_z
_atom_site_U_iso_or_equiv
_atom_site_adp_type
_atom_site_occupancy
_atom_site_symmetry_multiplicity
_atom_site_calc_flag
_atom_site_refinement_flags
Pd(1) Pd 1.08329(3) 0.123826(10) 0.508840(18) 0.02473(11) Uani 1.00 1 d .
Rh(2) Rh 0.90880(3) 0.065506(11) 0.66938(2) 0.02737(12) Uani 1.00 1 d .
Rh(1) Rh 0.97754(4) 0.308051(12) 0.46751(2) 0.03247(12) Uani 1.00 1 d .
Cl(1) Cl 1.26307(10) 0.08892(4) 0.48955(7) 0.0325(2) Uani 1.00 1 d .
Cl(2) Cl 1.02365(12) 0.06533(4) 0.56738(7) 0.0361(2) Uani 1.00 1 d .
Cl(3) Cl 0.85463(15) 0.27886(5) 0.37231(8) 0.0485(3) Uani 1.00 1 d .
Cl(4) Cl 1.16096(14) 0.31035(4) 0.40357(7) 0.0417(3) Uani 1.00 1 d .
Cl(5) Cl 0.98776(14) 0.13029(4) 0.69708(8) 0.0449(3) Uani 1.00 1 d .
P(1) P 1.16696(11) 0.16967(4) 0.44276(6) 0.0265(2) Uani 1.00 1 d .
P(2) P 1.02753(11) 0.24294(4) 0.49830(6) 0.0264(2) Uani 1.00 1 d .
P(3) P 0.89983(10) 0.15681(4) 0.50826(6) 0.0249(2) Uani 1.00 1 d .
P(4) P 0.74826(11) 0.09419(4) 0.60045(6) 0.0268(2) Uani 1.00 1 d .
P(5) P 0.5261(2) 0.04026(7) 0.16332(10) 0.0602(4) Uani 1.00 1 d .
F(1) F 0.4968(5) 0.08675(17) 0.1585(3) 0.0880(16) Uani 1.00 1 d .
F(2) F 0.6708(4) 0.05014(16) 0.1641(2) 0.0804(14) Uani 1.00 1 d .
F(3) F 0.5381(5) 0.0445(2) 0.2454(2) 0.102(2) Uani 1.00 1 d .
F(4) F 0.5183(6) 0.0406(2) 0.0826(2) 0.112(2) Uani 1.00 1 d .
F(5) F 0.3819(5) 0.0330(2) 0.1666(2) 0.0912(16) Uani 1.00 1 d .
F(6) F 0.5521(7) -0.0051(2) 0.1704(5) 0.140(2) Uani 1.00 1 d .
O(101) O 0.7756(4) 0.22524(14) 0.6601(2) 0.0520(10) Uani 1.00 1 d .
C(1) C 1.0832(4) 0.21633(15) 0.4254(2) 0.0302(9) Uani 1.00 1 d .
C(2) C 0.8983(4) 0.21145(14) 0.5213(2) 0.0288(9) Uani 1.00 1 d .
C(3) C 0.7822(4) 0.14469(15) 0.5685(2) 0.0304(9) Uani 1.00 1 d .
C(11) C 0.9621(5) 0.04551(18) 0.7768(2) 0.0413(12) Uani 1.00 1 d .
C(12) C 0.8290(5) 0.04166(17) 0.7602(2) 0.0374(11) Uani 1.00 1 d .
C(13) C 0.8122(4) 0.01309(14) 0.7043(2) 0.0318(10) Uani 1.00 1 d .
C(14) C 0.9305(4) 0.00150(14) 0.6853(2) 0.0321(9) Uani 1.00 1 d .
C(15) C 1.0232(4) 0.02160(17) 0.7304(2) 0.0361(11) Uani 1.00 1 d .
C(16) C 1.0203(8) 0.0702(2) 0.8343(3) 0.066(2) Uani 1.00 1 d .
C(17) C 0.7327(7) 0.0589(2) 0.8019(3) 0.0562(17) Uani 1.00 1 d .
C(18) C 0.6919(5) -0.00391(19) 0.6766(3) 0.0458(13) Uani 1.00 1 d .
C(19) C 0.9569(6) -0.02909(18) 0.6330(3) 0.0457(13) Uani 1.00 1 d .
C(20) C 1.1599(5) 0.0166(2) 0.7288(3) 0.0527(16) Uani 1.00 1 d .
C(21) C 1.0377(5) 0.35605(16) 0.5363(3) 0.0406(12) Uani 1.00 1 d .
C(22) C 0.9740(6) 0.37404(17) 0.4767(3) 0.0472(14) Uani 1.00 1 d .
C(23) C 0.8512(6) 0.35932(18) 0.4717(3) 0.0474(14) Uani 1.00 1 d .
C(24) C 0.8377(5) 0.33214(16) 0.5287(3) 0.0395(11) Uani 1.00 1 d .
C(25) C 0.9549(5) 0.33210(16) 0.5697(2) 0.0368(11) Uani 1.00 1 d .
C(26) C 1.1687(6) 0.3663(2) 0.5616(4) 0.0547(16) Uani 1.00 1 d .
C(27) C 1.0278(8) 0.4039(2) 0.4294(4) 0.068(2) Uani 1.00 1 d .
C(28) C 0.7488(7) 0.3693(2) 0.4176(4) 0.067(2) Uani 1.00 1 d .
C(29) C 0.7214(5) 0.3129(2) 0.5470(3) 0.0514(15) Uani 1.00 1 d .
C(30) C 0.9782(6) 0.31248(19) 0.6389(3) 0.0449(13) Uani 1.00 1 d .
C(101) C 0.6878(4) 0.06686(15) 0.5239(2) 0.0299(9) Uani 1.00 1 d .
C(102) C 0.5910(4) 0.08286(16) 0.4805(2) 0.0337(10) Uani 1.00 1 d .
C(103) C 0.5490(4) 0.06201(16) 0.4215(2) 0.0349(10) Uani 1.00 1 d .
C(104) C 0.6031(4) 0.02621(16) 0.4047(2) 0.0347(10) Uani 1.00 1 d .
C(105) C 0.6978(5) 0.01024(15) 0.4480(2) 0.0353(10) Uani 1.00 1 d .
C(106) C 0.7403(4) 0.03075(16) 0.5081(2) 0.0334(10) Uani 1.00 1 d .
C(107) C 0.6145(4) 0.10566(15) 0.6483(2) 0.0309(9) Uani 1.00 1 d .
C(108) C 0.6308(5) 0.13265(16) 0.7035(2) 0.0357(10) Uani 1.00 1 d .
C(109) C 0.5317(5) 0.14300(18) 0.7417(3) 0.0418(12) Uani 1.00 1 d .
C(110) C 0.4164(5) 0.1257(2) 0.7250(3) 0.0463(14) Uani 1.00 1 d .
C(111) C 0.4001(5) 0.09844(19) 0.6712(3) 0.0417(12) Uani 1.00 1 d .
C(112) C 0.4989(4) 0.08827(16) 0.6325(2) 0.0340(10) Uani 1.00 1 d .
C(113) C 0.8231(4) 0.14815(15) 0.4227(2) 0.0299(9) Uani 1.00 1 d .
C(114) C 0.7546(5) 0.17687(19) 0.3851(3) 0.0445(13) Uani 1.00 1 d .
C(115) C 0.7002(7) 0.1680(2) 0.3190(3) 0.0563(17) Uani 1.00 1 d .
C(116) C 0.7092(6) 0.1303(2) 0.2915(3) 0.0468(13) Uani 1.00 1 d .
C(117) C 0.7752(5) 0.10136(17) 0.3293(2) 0.0381(11) Uani 1.00 1 d .
C(118) C 0.8335(4) 0.11030(16) 0.3944(2) 0.0333(10) Uani 1.00 1 d .
C(119) C 1.1418(4) 0.23959(15) 0.5717(2) 0.0311(9) Uani 1.00 1 d .
C(120) C 1.2420(4) 0.26609(16) 0.5725(2) 0.0345(10) Uani 1.00 1 d .
C(121) C 1.3240(5) 0.26901(18) 0.6314(3) 0.0399(11) Uani 1.00 1 d .
C(122) C 1.3086(5) 0.2455(2) 0.6884(2) 0.0421(12) Uani 1.00 1 d .
C(123) C 1.2115(5) 0.21869(19) 0.6871(2) 0.0406(11) Uani 1.00 1 d .
C(124) C 1.1273(4) 0.21561(16) 0.6294(2) 0.0332(10) Uani 1.00 1 d .
C(125) C 1.3176(4) 0.18736(15) 0.4766(2) 0.0307(9) Uani 1.00 1 d .
C(126) C 1.3802(5) 0.21454(17) 0.4371(3) 0.0386(11) Uani 1.00 1 d .
C(127) C 1.4919(5) 0.23068(18) 0.4629(3) 0.0428(12) Uani 1.00 1 d .
C(128) C 1.5410(5) 0.22040(18) 0.5280(3) 0.0441(13) Uani 1.00 1 d .
C(129) C 1.4791(4) 0.19357(16) 0.5685(3) 0.0379(11) Uani 1.00 1 d .
C(130) C 1.3673(4) 0.17686(15) 0.5420(2) 0.0325(10) Uani 1.00 1 d .
C(131) C 1.1846(4) 0.14975(15) 0.3567(2) 0.0317(9) Uani 1.00 1 d .
C(132) C 1.3006(5) 0.13642(17) 0.3395(3) 0.0410(12) Uani 1.00 1 d .
C(133) C 1.3116(6) 0.12049(19) 0.2738(3) 0.0478(14) Uani 1.00 1 d .
C(134) C 1.2110(7) 0.1181(2) 0.2264(3) 0.0578(18) Uani 1.00 1 d .
C(135) C 1.0950(6) 0.1315(2) 0.2431(3) 0.0504(14) Uani 1.00 1 d .
C(136) C 1.0828(5) 0.14718(17) 0.3088(2) 0.0376(11) Uani 1.00 1 d .
C(201) C 0.7737(5) 0.23445(17) 0.7205(3) 0.0417(12) Uani 1.00 1 d .
C(202) C 0.8775(6) 0.2250(2) 0.7719(3) 0.0594(17) Uani 1.00 1 d .
C(203) C 0.6661(7) 0.2562(2) 0.7460(3) 0.0600(17) Uani 1.00 1 d .
H(1) H 0.7029 0.1551 0.5468 0.036 Uani 1.00 1 c R
H(2) H 0.8026 0.1612 0.6103 0.036 Uani 1.00 1 c R
H(3) H 0.8226 0.2218 0.4953 0.034 Uani 1.00 1 c R
H(4) H 0.8883 0.2161 0.5710 0.034 Uani 1.00 1 c R
H(5) H 1.1380 0.2346 0.4018 0.037 Uani 1.00 1 c R
H(6) H 1.0111 0.2105 0.3922 0.037 Uani 1.00 1 c R
H(7) H 1.1105 0.0687 0.8344 0.079 Uani 1.00 1 c R
H(8) H 0.9949 0.0602 0.8785 0.079 Uani 1.00 1 c R
H(9) H 0.9937 0.0980 0.8280 0.079 Uani 1.00 1 c R
H(10) H 0.7724 0.0753 0.8392 0.067 Uani 1.00 1 c R
H(11) H 0.6863 0.0373 0.8218 0.067 Uani 1.00 1 c R
H(12) H 0.6760 0.0754 0.7721 0.067 Uani 1.00 1 c R
H(13) H 0.6250 0.0081 0.7006 0.057 Uani 1.00 1 c R
H(14) H 0.6924 -0.0328 0.6840 0.057 Uani 1.00 1 c R
H(15) H 0.6788 0.0017 0.6270 0.057 Uani 1.00 1 c R
H(16) H 0.8788 -0.0394 0.6108 0.056 Uani 1.00 1 c R
H(17) H 1.0040 -0.0510 0.6558 0.056 Uani 1.00 1 c R
H(18) H 1.0053 -0.0170 0.5979 0.056 Uani 1.00 1 c R
H(19) H 1.1768 -0.0028 0.6929 0.065 Uani 1.00 1 c R
H(20) H 1.1952 0.0070 0.7739 0.065 Uani 1.00 1 c R
H(21) H 1.1973 0.0423 0.7185 0.065 Uani 1.00 1 c R
H(22) H 1.1919 0.3517 0.6045 0.064 Uani 1.00 1 c R
H(23) H 1.1753 0.3950 0.5703 0.064 Uani 1.00 1 c R
H(24) H 1.2243 0.3587 0.5264 0.064 Uani 1.00 1 c R
H(25) H 1.1136 0.4098 0.4463 0.085 Uani 1.00 1 c R
H(26) H 0.9791 0.4286 0.4286 0.085 Uani 1.00 1 c R
H(27) H 1.0258 0.3929 0.3825 0.085 Uani 1.00 1 c R
H(28) H 0.7804 0.3871 0.3830 0.081 Uani 1.00 1 c R
H(29) H 0.6816 0.3826 0.4394 0.081 Uani 1.00 1 c R
H(30) H 0.7176 0.3447 0.3951 0.081 Uani 1.00 1 c R
H(31) H 0.6545 0.3192 0.5115 0.062 Uani 1.00 1 c R
H(32) H 0.6998 0.3229 0.5919 0.062 Uani 1.00 1 c R
H(33) H 0.7331 0.2839 0.5495 0.062 Uani 1.00 1 c R
H(34) H 0.9028 0.2990 0.6509 0.053 Uani 1.00 1 c R
H(35) H 1.0022 0.3327 0.6740 0.053 Uani 1.00 1 c R
H(36) H 1.0449 0.2929 0.6371 0.053 Uani 1.00 1 c R
H(37) H 0.5547 0.1076 0.4913 0.040 Uani 1.00 1 c R
H(38) H 0.4822 0.0724 0.3922 0.041 Uani 1.00 1 c R
H(39) H 0.5749 0.0127 0.3634 0.041 Uani 1.00 1 c R
H(40) H 0.7340 -0.0145 0.4370 0.042 Uani 1.00 1 c R
H(41) H 0.8053 0.0199 0.5381 0.039 Uani 1.00 1 c R
H(42) H 0.7099 0.1440 0.7151 0.043 Uani 1.00 1 c R
H(43) H 0.5429 0.1616 0.7787 0.049 Uani 1.00 1 c R
H(44) H 0.3485 0.1327 0.7506 0.055 Uani 1.00 1 c R
H(45) H 0.3213 0.0866 0.6605 0.049 Uani 1.00 1 c R
H(46) H 0.4873 0.0696 0.5956 0.041 Uani 1.00 1 c R
H(47) H 0.7445 0.2026 0.4043 0.053 Uani 1.00 1 c R
H(48) H 0.6565 0.1882 0.2927 0.067 Uani 1.00 1 c R
H(49) H 0.6704 0.1243 0.2470 0.055 Uani 1.00 1 c R
H(50) H 0.7810 0.0752 0.3109 0.045 Uani 1.00 1 c R
H(51) H 0.8805 0.0904 0.4195 0.039 Uani 1.00 1 c R
H(52) H 1.2537 0.2820 0.5330 0.041 Uani 1.00 1 c R
H(53) H 1.3910 0.2873 0.6323 0.048 Uani 1.00 1 c R
H(54) H 1.3646 0.2477 0.7286 0.050 Uani 1.00 1 c R
H(55) H 1.2023 0.2022 0.7261 0.049 Uani 1.00 1 c R
H(56) H 1.0604 0.1973 0.6292 0.040 Uani 1.00 1 c R
H(57) H 1.3457 0.2219 0.3923 0.046 Uani 1.00 1 c R
H(58) H 1.5346 0.2488 0.4357 0.051 Uani 1.00 1 c R
H(59) H 1.6176 0.2316 0.5457 0.052 Uani 1.00 1 c R
H(60) H 1.5131 0.1868 0.6137 0.045 Uani 1.00 1 c R
H(61) H 1.3254 0.1583 0.5688 0.039 Uani 1.00 1 c R
H(62) H 1.3708 0.1382 0.3721 0.049 Uani 1.00 1 c R
H(63) H 1.3898 0.1112 0.2617 0.057 Uani 1.00 1 c R
H(64) H 1.2200 0.1072 0.1819 0.069 Uani 1.00 1 c R
H(65) H 1.0254 0.1300 0.2101 0.060 Uani 1.00 1 c R
H(66) H 1.0043 0.1561 0.3208 0.045 Uani 1.00 1 c R
H(67) H 0.8640 0.1987 0.7921 0.070 Uani 1.00 1 c R
H(68) H 0.8823 0.2452 0.8085 0.070 Uani 1.00 1 c R
H(69) H 0.9549 0.2247 0.7492 0.070 Uani 1.00 1 c R
H(70) H 0.6797 0.2850 0.7426 0.074 Uani 1.00 1 c R
H(71) H 0.6576 0.2490 0.7943 0.074 Uani 1.00 1 c R
H(72) H 0.5905 0.2489 0.7177 0.074 Uani 1.00 1 c R

loop_
_atom_site_aniso_label
_atom_site_aniso_U_11
_atom_site_aniso_U_22
_atom_site_aniso_U_33
_atom_site_aniso_U_12
_atom_site_aniso_U_13
_atom_site_aniso_U_23
Pd(1) 0.02266(18) 0.02452(19) 0.02717(19) 0.00198(12) 0.00292(13) 0.00131(13)
Rh(2) 0.02508(19) 0.0267(2) 0.0300(2) -0.00227(13) 0.00022(14) 0.00116(14)
Rh(1) 0.0419(2) 0.0257(2) 0.0296(2) 0.00626(15) 0.00181(16) 0.00037(14)
Cl(1) 0.0259(5) 0.0285(5) 0.0439(6) 0.0052(4) 0.0072(4) 0.0032(4)
Cl(2) 0.0343(5) 0.0295(5) 0.0462(7) 0.0039(4) 0.0140(5) 0.0086(4)
Cl(3) 0.0617(8) 0.0408(7) 0.0397(7) 0.0118(6) -0.0158(6) -0.0029(5)
Cl(4) 0.0570(8) 0.0326(6) 0.0372(6) 0.0022(5) 0.0143(5) 0.0030(5)
Cl(5) 0.0483(7) 0.0304(6) 0.0533(8) -0.0095(5) -0.0115(6) 0.0012(5)
P(1) 0.0277(5) 0.0247(5) 0.0277(5) 0.0015(4) 0.0053(4) 0.0022(4)
P(2) 0.0304(5) 0.0243(5) 0.0246(5) 0.0025(4) 0.0024(4) -0.0003(4)
P(3) 0.0233(5) 0.0263(5) 0.0249(5) 0.0026(4) 0.0014(4) -0.0001(4)
P(4) 0.0241(5) 0.0282(5) 0.0281(5) -0.0001(4) 0.0027(4) -0.0004(4)
P(5) 0.0680(11) 0.0658(12) 0.0465(9) -0.0097(9) 0.0033(8) 0.0093(8)
F(1) 0.093(3) 0.081(3) 0.096(3) 0.016(2) 0.041(3) 0.017(2)
F(2) 0.065(2) 0.081(3) 0.096(3) 0.006(2) 0.011(2) 0.025(2)
F(3) 0.108(4) 0.148(5) 0.050(2) -0.043(4) 0.001(2) 0.015(3)
F(4) 0.140(5) 0.149(6) 0.047(2) -0.002(4) 0.004(3) -0.018(3)
F(5) 0.074(3) 0.117(4) 0.081(3) -0.022(3) -0.004(2) 0.012(3)
F(6) 0.138(6) 0.061(3) 0.219(9) -0.004(3) 0.006(5) 0.007(4)
O(101) 0.068(2) 0.052(2) 0.038(2) -0.001(2) 0.019(2) -0.0104(19)
C(1) 0.034(2) 0.029(2) 0.027(2) 0.0028(18) 0.0015(18) -0.0004(18)
C(2) 0.030(2) 0.029(2) 0.028(2) 0.0030(17) 0.0034(17) -0.0045(17)
C(3) 0.028(2) 0.029(2) 0.035(2) 0.0031(17) 0.0063(18) -0.0044(18)
C(11) 0.049(3) 0.043(3) 0.031(2) -0.012(2) -0.003(2) 0.005(2)
C(12) 0.043(2) 0.035(2) 0.034(2) -0.002(2) 0.008(2) 0.004(2)
C(13) 0.033(2) 0.023(2) 0.039(2) -0.0063(18) 0.0007(19) 0.0062(19)
C(14) 0.040(2) 0.022(2) 0.035(2) -0.0018(18) 0.0017(19) 0.0046(18)
C(15) 0.031(2) 0.039(2) 0.037(2) 0.000(2) -0.0026(19) 0.009(2)
C(16) 0.088(5) 0.062(4) 0.044(3) -0.021(3) -0.018(3) 0.001(3)
C(17) 0.073(4) 0.051(3) 0.049(3) 0.013(3) 0.030(3) 0.009(2)
C(18) 0.038(2) 0.046(3) 0.052(3) -0.016(2) -0.003(2) 0.013(2)
C(19) 0.057(3) 0.036(2) 0.043(3) 0.010(2) 0.001(2) -0.000(2)
C(20) 0.029(2) 0.065(4) 0.063(4) 0.005(2) -0.004(2) 0.020(3)
C(21) 0.053(3) 0.026(2) 0.042(2) -0.001(2) 0.007(2) -0.011(2)
C(22) 0.066(3) 0.026(2) 0.051(3) 0.010(2) 0.012(2) -0.001(2)
C(23) 0.059(3) 0.031(2) 0.052(3) 0.016(2) 0.007(2) 0.001(2)
C(24) 0.045(2) 0.030(2) 0.043(2) 0.013(2) 0.004(2) -0.004(2)
C(25) 0.042(2) 0.027(2) 0.042(2) 0.006(2) 0.001(2) -0.008(2)
C(26) 0.052(3) 0.037(3) 0.077(4) -0.006(2) 0.018(3) -0.014(3)
C(27) 0.104(6) 0.035(3) 0.069(4) 0.012(3) 0.035(4) 0.010(3)
C(28) 0.075(5) 0.062(4) 0.061(4) 0.033(3) -0.006(3) 0.006(3)
C(29) 0.043(3) 0.048(3) 0.063(4) 0.004(2) 0.003(2) -0.006(2)
C(30) 0.054(3) 0.042(3) 0.039(2) 0.009(2) 0.003(2) -0.009(2)
C(101) 0.023(2) 0.035(2) 0.031(2) -0.0012(17) 0.0012(17) 0.0021(18)
C(102) 0.029(2) 0.035(2) 0.037(2) 0.0028(19) 0.0014(19) -0.002(2)
C(103) 0.028(2) 0.040(2) 0.036(2) 0.0015(19) -0.0031(19) -0.002(2)
C(104) 0.035(2) 0.035(2) 0.035(2) -0.003(2) -0.0003(19) -0.004(2)
C(105) 0.038(2) 0.026(2) 0.041(2) 0.0011(19) 0.001(2) -0.003(2)
C(106) 0.032(2) 0.037(2) 0.031(2) 0.0008(19) -0.0015(18) 0.000(2)
C(107) 0.031(2) 0.027(2) 0.034(2) 0.0035(18) 0.0018(18) 0.0011(18)
C(108) 0.039(2) 0.036(2) 0.032(2) -0.001(2) 0.003(2) -0.000(2)
C(109) 0.051(3) 0.040(3) 0.035(2) 0.008(2) 0.009(2) -0.002(2)
C(110) 0.042(3) 0.056(3) 0.043(3) 0.014(2) 0.016(2) 0.010(2)
C(111) 0.031(2) 0.053(3) 0.042(2) 0.003(2) 0.010(2) 0.010(2)
C(112) 0.028(2) 0.038(2) 0.035(2) 0.0013(19) 0.0023(19) 0.002(2)
C(113) 0.026(2) 0.033(2) 0.032(2) 0.0018(18) 0.0036(17) -0.0012(19)
C(114) 0.053(3) 0.040(3) 0.038(2) 0.008(2) -0.013(2) -0.003(2)
C(115) 0.072(4) 0.047(3) 0.046(3) 0.018(3) -0.022(3) -0.003(2)
C(116) 0.050(3) 0.053(3) 0.035(2) -0.000(2) -0.010(2) -0.007(2)
C(117) 0.038(2) 0.040(2) 0.036(2) -0.003(2) -0.000(2) -0.010(2)
C(118) 0.033(2) 0.032(2) 0.035(2) 0.0038(19) 0.0062(19) -0.005(2)
C(119) 0.031(2) 0.032(2) 0.030(2) 0.0052(18) 0.0028(18) 0.0003(18)
C(120) 0.035(2) 0.036(2) 0.033(2) 0.003(2) 0.0040(19) 0.001(2)
C(121) 0.034(2) 0.041(2) 0.045(3) -0.004(2) 0.006(2) -0.000(2)
C(122) 0.037(2) 0.058(3) 0.030(2) 0.004(2) -0.005(2) -0.002(2)
C(123) 0.042(2) 0.048(3) 0.031(2) 0.004(2) 0.003(2) 0.006(2)
C(124) 0.033(2) 0.034(2) 0.033(2) 0.0014(19) 0.0031(19) 0.0016(19)
C(125) 0.030(2) 0.027(2) 0.035(2) 0.0017(18) 0.0056(18) 0.0028(18)
C(126) 0.037(2) 0.038(2) 0.042(2) -0.005(2) 0.006(2) 0.007(2)
C(127) 0.039(2) 0.043(3) 0.048(3) -0.006(2) 0.009(2) 0.007(2)
C(128) 0.029(2) 0.039(2) 0.065(3) -0.002(2) 0.006(2) -0.003(2)
C(129) 0.032(2) 0.037(2) 0.044(3) 0.008(2) -0.001(2) 0.001(2)
C(130) 0.029(2) 0.029(2) 0.039(2) 0.0028(18) 0.0032(19) 0.0016(19)
C(131) 0.039(2) 0.027(2) 0.030(2) 0.0046(19) 0.0097(19) 0.0002(18)
C(132) 0.047(3) 0.035(2) 0.043(2) 0.007(2) 0.014(2) 0.003(2)
C(133) 0.060(3) 0.042(3) 0.045(3) 0.007(2) 0.026(2) -0.001(2)
C(134) 0.089(5) 0.045(3) 0.043(3) -0.001(3) 0.028(3) -0.012(2)
C(135) 0.062(3) 0.053(3) 0.037(3) -0.004(3) 0.008(2) -0.009(2)
C(136) 0.040(2) 0.036(2) 0.036(2) -0.004(2) 0.005(2) -0.002(2)
C(201) 0.054(3) 0.035(2) 0.038(2) -0.007(2) 0.015(2) -0.003(2)
C(202) 0.060(4) 0.067(4) 0.053(3) 0.005(3) 0.017(3) -0.015(3)
C(203) 0.071(4) 0.062(4) 0.049(3) 0.015(3) 0.015(3) -0.006(3)
H(1) 0.0362 0.0362 0.0362 0.0000 0.0000 0.0000
H(2) 0.0362 0.0362 0.0362 0.0000 0.0000 0.0000
H(3) 0.0343 0.0343 0.0343 0.0000 0.0000 0.0000
H(4) 0.0343 0.0343 0.0343 0.0000 0.0000 0.0000
H(5) 0.0364 0.0364 0.0364 0.0000 0.0000 0.0000
H(6) 0.0364 0.0364 0.0364 0.0000 0.0000 0.0000
H(7) 0.0787 0.0787 0.0787 0.0000 0.0000 0.0000
H(8) 0.0787 0.0787 0.0787 0.0000 0.0000 0.0000
H(9) 0.0787 0.0787 0.0787 0.0000 0.0000 0.0000
H(10) 0.0666 0.0666 0.0666 0.0000 0.0000 0.0000
H(11) 0.0666 0.0666 0.0666 0.0000 0.0000 0.0000
H(12) 0.0666 0.0666 0.0666 0.0000 0.0000 0.0000
H(13) 0.0564 0.0564 0.0564 0.0000 0.0000 0.0000
H(14) 0.0564 0.0564 0.0564 0.0000 0.0000 0.0000
H(15) 0.0564 0.0564 0.0564 0.0000 0.0000 0.0000
H(16) 0.0553 0.0553 0.0553 0.0000 0.0000 0.0000
H(17) 0.0553 0.0553 0.0553 0.0000 0.0000 0.0000
H(18) 0.0553 0.0553 0.0553 0.0000 0.0000 0.0000
H(19) 0.0651 0.0651 0.0651 0.0000 0.0000 0.0000
H(20) 0.0651 0.0651 0.0651 0.0000 0.0000 0.0000
H(21) 0.0651 0.0651 0.0651 0.0000 0.0000 0.0000
H(22) 0.0638 0.0638 0.0638 0.0000 0.0000 0.0000
H(23) 0.0638 0.0638 0.0638 0.0000 0.0000 0.0000
H(24) 0.0638 0.0638 0.0638 0.0000 0.0000 0.0000
H(25) 0.0843 0.0843 0.0843 0.0000 0.0000 0.0000
H(26) 0.0843 0.0843 0.0843 0.0000 0.0000 0.0000
H(27) 0.0843 0.0843 0.0843 0.0000 0.0000 0.0000
H(28) 0.0808 0.0808 0.0808 0.0000 0.0000 0.0000
H(29) 0.0808 0.0808 0.0808 0.0000 0.0000 0.0000
H(30) 0.0808 0.0808 0.0808 0.0000 0.0000 0.0000
H(31) 0.0619 0.0619 0.0619 0.0000 0.0000 0.0000
H(32) 0.0619 0.0619 0.0619 0.0000 0.0000 0.0000
H(33) 0.0619 0.0619 0.0619 0.0000 0.0000 0.0000
H(34) 0.0528 0.0528 0.0528 0.0000 0.0000 0.0000
H(35) 0.0528 0.0528 0.0528 0.0000 0.0000 0.0000
H(36) 0.0528 0.0528 0.0528 0.0000 0.0000 0.0000
H(37) 0.0402 0.0402 0.0402 0.0000 0.0000 0.0000
H(38) 0.0412 0.0412 0.0412 0.0000 0.0000 0.0000
H(39) 0.0404 0.0404 0.0404 0.0000 0.0000 0.0000
H(40) 0.0419 0.0419 0.0419 0.0000 0.0000 0.0000
H(41) 0.0393 0.0393 0.0393 0.0000 0.0000 0.0000
H(42) 0.0428 0.0428 0.0428 0.0000 0.0000 0.0000
H(43) 0.0491 0.0491 0.0491 0.0000 0.0000 0.0000
H(44) 0.0550 0.0550 0.0550 0.0000 0.0000 0.0000
H(45) 0.0491 0.0491 0.0491 0.0000 0.0000 0.0000
H(46) 0.0409 0.0409 0.0409 0.0000 0.0000 0.0000
H(47) 0.0524 0.0524 0.0524 0.0000 0.0000 0.0000
H(48) 0.0666 0.0666 0.0666 0.0000 0.0000 0.0000
H(49) 0.0550 0.0550 0.0550 0.0000 0.0000 0.0000
H(50) 0.0446 0.0446 0.0446 0.0000 0.0000 0.0000
H(51) 0.0391 0.0391 0.0391 0.0000 0.0000 0.0000
H(52) 0.0407 0.0407 0.0407 0.0000 0.0000 0.0000
H(53) 0.0475 0.0475 0.0475 0.0000 0.0000 0.0000
H(54) 0.0500 0.0500 0.0500 0.0000 0.0000 0.0000
H(55) 0.0484 0.0484 0.0484 0.0000 0.0000 0.0000
H(56) 0.0397 0.0397 0.0397 0.0000 0.0000 0.0000
H(57) 0.0463 0.0463 0.0463 0.0000 0.0000 0.0000
H(58) 0.0507 0.0507 0.0507 0.0000 0.0000 0.0000
H(59) 0.0517 0.0517 0.0517 0.0000 0.0000 0.0000
H(60) 0.0451 0.0451 0.0451 0.0000 0.0000 0.0000
H(61) 0.0390 0.0390 0.0390 0.0000 0.0000 0.0000
H(62) 0.0488 0.0488 0.0488 0.0000 0.0000 0.0000
H(63) 0.0570 0.0570 0.0570 0.0000 0.0000 0.0000
H(64) 0.0684 0.0684 0.0684 0.0000 0.0000 0.0000
H(65) 0.0597 0.0597 0.0597 0.0000 0.0000 0.0000
H(66) 0.0445 0.0445 0.0445 0.0000 0.0000 0.0000
H(67) 0.0697 0.0697 0.0697 0.0000 0.0000 0.0000
H(68) 0.0697 0.0697 0.0697 0.0000 0.0000 0.0000
H(69) 0.0697 0.0697 0.0697 0.0000 0.0000 0.0000
H(70) 0.0736 0.0736 0.0736 0.0000 0.0000 0.0000
H(71) 0.0736 0.0736 0.0736 0.0000 0.0000 0.0000
H(72) 0.0736 0.0736 0.0736 0.0000 0.0000 0.0000

loop_
_atom_type_symbol
_atom_type_description
_atom_type_scat_dispersion_real
_atom_type_scat_dispersion_imag
_atom_type_scat_source
C C 0.003 0.002
;
International Tables for Crystallography
(1992, Vol. C, Tables 4.2.6.8 and 6.1.1.4)
;
H H 0.000 0.000
;
International Tables for Crystallography
(1992, Vol. C, Table 6.1.1.4)
;
Cl Cl 0.148 0.159
;
International Tables for Crystallography
(1992, Vol. C, Tables 4.2.6.8 and 6.1.1.4)
;
F F 0.017 0.010
;
International Tables for Crystallography
(1992, Vol. C, Tables 4.2.6.8 and 6.1.1.4)
;
P P 0.102 0.094
;
International Tables for Crystallography
(1992, Vol. C, Tables 4.2.6.8 and 6.1.1.4)
;
Pd Pd -0.999 1.007
;
International Tables for Crystallography
(1992, Vol. C, Tables 4.2.6.8 and 6.1.1.4)
;
Rh Rh -1.118 0.919
;
International Tables for Crystallography
(1992, Vol. C, Tables 4.2.6.8 and 6.1.1.4)
;
O O 0.011 0.006
;
International Tables for Crystallography
(1992, Vol. C, Tables 4.2.6.8 and 6.1.1.4)
;

loop_
_geom_angle_atom_site_label_1
_geom_angle_atom_site_label_2
_geom_angle_atom_site_label_3
_geom_angle
_geom_angle_publ_flag
Cl(1) Pd(1) Cl(2) 85.80(4) yes
Cl(1) Pd(1) P(1) 82.47(4) yes
Cl(1) Pd(1) P(3) 170.40(4) yes
Cl(2) Pd(1) P(1) 167.44(4) yes
Cl(2) Pd(1) P(3) 97.51(4) yes
P(1) Pd(1) P(3) 93.39(4) yes
Cl(2) Rh(2) Cl(5) 89.24(5) yes
Cl(2) Rh(2) P(4) 86.72(4) yes
Cl(2) Rh(2) C(11) 130.82(16) yes
Cl(2) Rh(2) C(12) 157.63(15) yes
Cl(2) Rh(2) C(13) 122.95(14) yes
Cl(2) Rh(2) C(14) 93.21(14) yes
Cl(2) Rh(2) C(15) 97.59(14) yes
Cl(5) Rh(2) P(4) 89.47(4) yes
Cl(5) Rh(2) C(11) 90.17(15) yes
Cl(5) Rh(2) C(12) 108.20(15) yes
Cl(5) Rh(2) C(13) 146.92(14) yes
Cl(5) Rh(2) C(14) 146.57(13) yes
Cl(5) Rh(2) C(15) 108.17(14) yes
P(4) Rh(2) C(11) 142.46(16) yes
P(4) Rh(2) C(12) 106.81(15) yes
P(4) Rh(2) C(13) 98.97(13) yes
P(4) Rh(2) C(14) 123.95(13) yes
P(4) Rh(2) C(15) 161.82(14) yes
C(11) Rh(2) C(12) 38.7(2) yes
C(11) Rh(2) C(13) 63.9(2) yes
C(11) Rh(2) C(14) 63.4(2) yes
C(11) Rh(2) C(15) 37.1(2) yes
C(12) Rh(2) C(13) 38.8(2) yes
C(12) Rh(2) C(14) 64.5(2) yes
C(12) Rh(2) C(15) 64.2(2) yes
C(13) Rh(2) C(14) 38.00(19) yes
C(13) Rh(2) C(15) 63.86(18) yes
C(14) Rh(2) C(15) 38.47(19) yes
Cl(3) Rh(1) Cl(4) 92.69(5) yes
Cl(3) Rh(1) P(2) 85.25(5) yes
Cl(3) Rh(1) C(21) 154.47(15) yes
Cl(3) Rh(1) C(22) 117.19(17) yes
Cl(3) Rh(1) C(23) 92.23(17) yes
Cl(3) Rh(1) C(24) 101.80(15) yes
Cl(3) Rh(1) C(25) 139.20(15) yes
Cl(4) Rh(1) P(2) 88.70(4) yes
Cl(4) Rh(1) C(21) 94.18(17) yes
Cl(4) Rh(1) C(22) 91.69(19) yes
Cl(4) Rh(1) C(23) 122.14(17) yes
Cl(4) Rh(1) C(24) 155.57(14) yes
Cl(4) Rh(1) C(25) 127.78(15) yes
P(2) Rh(1) C(21) 119.43(15) yes
P(2) Rh(1) C(22) 157.50(17) yes
P(2) Rh(1) C(23) 149.16(17) yes
P(2) Rh(1) C(24) 111.81(14) yes
P(2) Rh(1) C(25) 99.01(14) yes
C(21) Rh(1) C(22) 38.1(2) yes
C(21) Rh(1) C(23) 63.4(2) yes
C(21) Rh(1) C(24) 64.6(2) yes
C(21) Rh(1) C(25) 37.8(2) yes
C(22) Rh(1) C(23) 37.4(2) yes
C(22) Rh(1) C(24) 64.2(2) yes
C(22) Rh(1) C(25) 63.4(2) yes
C(23) Rh(1) C(24) 38.8(2) yes
C(23) Rh(1) C(25) 63.8(2) yes
C(24) Rh(1) C(25) 38.9(2) yes
Pd(1) Cl(2) Rh(2) 124.41(5) yes
Pd(1) P(1) C(1) 118.32(17) yes
Pd(1) P(1) C(125) 114.43(17) yes
Pd(1) P(1) C(131) 110.50(17) yes
C(1) P(1) C(125) 101.9(2) yes
C(1) P(1) C(131) 103.5(2) yes
C(125) P(1) C(131) 107.0(2) yes
Rh(1) P(2) C(1) 110.36(16) yes
Rh(1) P(2) C(2) 115.89(15) yes
Rh(1) P(2) C(119) 113.04(17) yes
C(1) P(2) C(2) 102.5(2) yes
C(1) P(2) C(119) 109.3(2) yes
C(2) P(2) C(119) 105.0(2) yes
Pd(1) P(3) C(2) 119.90(15) yes
Pd(1) P(3) C(3) 122.68(16) yes
Pd(1) P(3) C(113) 105.15(16) yes
C(2) P(3) C(3) 96.7(2) yes
C(2) P(3) C(113) 105.9(2) yes
C(3) P(3) C(113) 104.8(2) yes
Rh(2) P(4) C(3) 114.35(15) yes
Rh(2) P(4) C(101) 117.71(16) yes
Rh(2) P(4) C(107) 112.66(16) yes
C(3) P(4) C(101) 104.9(2) yes
C(3) P(4) C(107) 99.5(2) yes
C(101) P(4) C(107) 105.8(2) yes
F(1) P(5) F(2) 89.4(3) yes
F(1) P(5) F(3) 88.3(3) yes
F(1) P(5) F(4) 86.6(3) yes
F(1) P(5) F(5) 87.7(3) yes
F(1) P(5) F(6) 178.0(4) yes
F(2) P(5) F(3) 88.4(3) yes
F(2) P(5) F(4) 88.9(3) yes
F(2) P(5) F(5) 175.8(3) yes
F(2) P(5) F(6) 91.8(3) yes
F(3) P(5) F(4) 174.2(4) yes
F(3) P(5) F(5) 88.5(3) yes
F(3) P(5) F(6) 90.0(4) yes
F(4) P(5) F(5) 93.9(3) yes
F(4) P(5) F(6) 95.2(4) yes
F(5) P(5) F(6) 91.1(4) yes
P(1) C(1) P(2) 118.0(2) yes
P(2) C(2) P(3) 121.3(2) yes
P(3) C(3) P(4) 125.5(2) yes
Rh(2) C(11) C(12) 69.1(3) yes
Rh(2) C(11) C(15) 71.0(3) yes
Rh(2) C(11) C(16) 126.7(4) yes
C(12) C(11) C(15) 108.6(4) yes
C(12) C(11) C(16) 124.4(5) yes
C(15) C(11) C(16) 127.0(5) yes
Rh(2) C(12) C(11) 72.1(3) yes
Rh(2) C(12) C(13) 70.8(3) yes
Rh(2) C(12) C(17) 129.8(4) yes
C(11) C(12) C(13) 106.6(4) yes
C(11) C(12) C(17) 124.9(5) yes
C(13) C(12) C(17) 127.7(5) yes
Rh(2) C(13) C(12) 70.4(2) yes
Rh(2) C(13) C(14) 70.8(2) yes
Rh(2) C(13) C(18) 128.9(3) yes
C(12) C(13) C(14) 108.3(4) yes
C(12) C(13) C(18) 125.4(4) yes
C(14) C(13) C(18) 126.0(4) yes
Rh(2) C(14) C(13) 71.2(2) yes
Rh(2) C(14) C(15) 71.8(2) yes
Rh(2) C(14) C(19) 127.5(3) yes
C(13) C(14) C(15) 108.3(4) yes
C(13) C(14) C(19) 126.6(4) yes
C(15) C(14) C(19) 124.9(4) yes
Rh(2) C(15) C(11) 71.9(3) yes
Rh(2) C(15) C(14) 69.7(2) yes
Rh(2) C(15) C(20) 125.4(4) yes
C(11) C(15) C(14) 108.2(4) yes
C(11) C(15) C(20) 126.6(5) yes
C(14) C(15) C(20) 125.2(5) yes
Rh(1) C(21) C(22) 73.4(3) yes
Rh(1) C(21) C(25) 71.7(3) yes
Rh(1) C(21) C(26) 127.0(4) yes
C(22) C(21) C(25) 109.2(5) yes
C(22) C(21) C(26) 123.2(5) yes
C(25) C(21) C(26) 127.2(5) yes
Rh(1) C(22) C(21) 68.5(3) yes
Rh(1) C(22) C(23) 70.7(3) yes
Rh(1) C(22) C(27) 127.1(4) yes
C(21) C(22) C(23) 107.3(5) yes
C(21) C(22) C(27) 125.9(6) yes
C(23) C(22) C(27) 126.8(6) yes
Rh(1) C(23) C(22) 71.9(3) yes
Rh(1) C(23) C(24) 68.9(3) yes
Rh(1) C(23) C(28) 125.0(4) yes
C(22) C(23) C(24) 108.7(5) yes
C(22) C(23) C(28) 127.4(6) yes
C(24) C(23) C(28) 123.9(6) yes
Rh(1) C(24) C(23) 72.4(3) yes
Rh(1) C(24) C(25) 71.1(3) yes
Rh(1) C(24) C(29) 128.2(4) yes
C(23) C(24) C(25) 106.3(5) yes
C(23) C(24) C(29) 126.6(5) yes
C(25) C(24) C(29) 126.5(5) yes
Rh(1) C(25) C(21) 70.5(3) yes
Rh(1) C(25) C(24) 70.0(3) yes
Rh(1) C(25) C(30) 129.1(4) yes
C(21) C(25) C(24) 108.3(4) yes
C(21) C(25) C(30) 126.7(5) yes
C(24) C(25) C(30) 124.8(5) yes
P(4) C(101) C(102) 120.0(3) yes
P(4) C(101) C(106) 119.6(3) yes
C(102) C(101) C(106) 120.3(4) yes
C(101) C(102) C(103) 118.9(4) yes
C(102) C(103) C(104) 120.9(4) yes
C(103) C(104) C(105) 120.1(4) yes
C(104) C(105) C(106) 119.6(4) yes
C(101) C(106) C(105) 120.1(4) yes
P(4) C(107) C(108) 118.0(3) yes
P(4) C(107) C(112) 122.5(3) yes
C(108) C(107) C(112) 119.5(4) yes
C(107) C(108) C(109) 120.7(4) yes
C(108) C(109) C(110) 119.2(5) yes
C(109) C(110) C(111) 120.4(5) yes
C(110) C(111) C(112) 120.5(5) yes
C(107) C(112) C(111) 119.7(4) yes
P(3) C(113) C(114) 123.7(4) yes
P(3) C(113) C(118) 117.4(3) yes
C(114) C(113) C(118) 118.9(4) yes
C(113) C(114) C(115) 120.1(5) yes
C(114) C(115) C(116) 120.8(6) yes
C(115) C(116) C(117) 119.3(5) yes
C(116) C(117) C(118) 120.3(5) yes
C(113) C(118) C(117) 120.5(4) yes
P(2) C(119) C(120) 116.6(3) yes
P(2) C(119) C(124) 123.3(3) yes
C(120) C(119) C(124) 119.6(4) yes
C(119) C(120) C(121) 119.7(4) yes
C(120) C(121) C(122) 120.4(5) yes
C(121) C(122) C(123) 119.9(5) yes
C(122) C(123) C(124) 120.9(5) yes
C(119) C(124) C(123) 119.5(4) yes
P(1) C(125) C(126) 118.6(3) yes
P(1) C(125) C(130) 121.4(3) yes
C(126) C(125) C(130) 119.8(4) yes
C(125) C(126) C(127) 120.5(5) yes
C(126) C(127) C(128) 119.7(5) yes
C(127) C(128) C(129) 120.6(5) yes
C(128) C(129) C(130) 119.6(5) yes
C(125) C(130) C(129) 119.8(4) yes
P(1) C(131) C(132) 119.9(3) yes
P(1) C(131) C(136) 119.9(4) yes
C(132) C(131) C(136) 120.1(4) yes
C(131) C(132) C(133) 119.0(5) yes
C(132) C(133) C(134) 120.7(6) yes
C(133) C(134) C(135) 120.5(6) yes
C(134) C(135) C(136) 119.2(5) yes
C(131) C(136) C(135) 120.4(5) yes
O(101) C(201) C(202) 121.7(6) yes
O(101) C(201) C(203) 121.3(5) yes
C(202) C(201) C(203) 117.1(5) yes
P(1) C(1) H(5) 107.8 no
P(1) C(1) H(6) 107.8 no
P(2) C(1) H(5) 107.8 no
P(2) C(1) H(6) 107.8 no
H(5) C(1) H(6) 107.1 no
P(2) C(2) H(3) 107.0 no
P(2) C(2) H(4) 107.0 no
P(3) C(2) H(3) 107.0 no
P(3) C(2) H(4) 107.0 no
H(3) C(2) H(4) 106.7 no
P(3) C(3) H(1) 106.0 no
P(3) C(3) H(2) 106.0 no
P(4) C(3) H(1) 105.9 no
P(4) C(3) H(2) 105.9 no
H(1) C(3) H(2) 106.3 no
C(11) C(16) H(7) 109.5 no
C(11) C(16) H(8) 109.5 no
C(11) C(16) H(9) 109.5 no
H(7) C(16) H(8) 109.5 no
H(7) C(16) H(9) 109.5 no
H(8) C(16) H(9) 109.5 no
C(12) C(17) H(10) 109.5 no
C(12) C(17) H(11) 109.5 no
C(12) C(17) H(12) 109.5 no
H(10) C(17) H(11) 109.5 no
H(10) C(17) H(12) 109.5 no
H(11) C(17) H(12) 109.5 no
C(13) C(18) H(13) 109.5 no
C(13) C(18) H(14) 109.5 no
C(13) C(18) H(15) 109.5 no
H(13) C(18) H(14) 109.5 no
H(13) C(18) H(15) 109.5 no
H(14) C(18) H(15) 109.5 no
C(14) C(19) H(16) 109.5 no
C(14) C(19) H(17) 109.5 no
C(14) C(19) H(18) 109.5 no
H(16) C(19) H(17) 109.5 no
H(16) C(19) H(18) 109.5 no
H(17) C(19) H(18) 109.5 no
C(15) C(20) H(19) 109.5 no
C(15) C(20) H(20) 109.5 no
C(15) C(20) H(21) 109.5 no
H(19) C(20) H(20) 109.5 no
H(19) C(20) H(21) 109.5 no
H(20) C(20) H(21) 109.5 no
C(21) C(26) H(22) 109.5 no
C(21) C(26) H(23) 109.5 no
C(21) C(26) H(24) 109.5 no
H(22) C(26) H(23) 109.5 no
H(22) C(26) H(24) 109.5 no
H(23) C(26) H(24) 109.5 no
C(22) C(27) H(25) 109.5 no
C(22) C(27) H(26) 109.5 no
C(22) C(27) H(27) 109.5 no
H(25) C(27) H(26) 109.5 no
H(25) C(27) H(27) 109.5 no
H(26) C(27) H(27) 109.5 no
C(23) C(28) H(28) 109.5 no
C(23) C(28) H(29) 109.5 no
C(23) C(28) H(30) 109.5 no
H(28) C(28) H(29) 109.5 no
H(28) C(28) H(30) 109.5 no
H(29) C(28) H(30) 109.5 no
C(24) C(29) H(31) 109.5 no
C(24) C(29) H(32) 109.5 no
C(24) C(29) H(33) 109.5 no
H(31) C(29) H(32) 109.5 no
H(31) C(29) H(33) 109.5 no
H(32) C(29) H(33) 109.5 no
C(25) C(30) H(34) 109.5 no
C(25) C(30) H(35) 109.5 no
C(25) C(30) H(36) 109.5 no
H(34) C(30) H(35) 109.5 no
H(34) C(30) H(36) 109.5 no
H(35) C(30) H(36) 109.5 no
C(101) C(102) H(37) 120.6 no
C(103) C(102) H(37) 120.5 no
C(102) C(103) H(38) 119.5 no
C(104) C(103) H(38) 119.5 no
C(103) C(104) H(39) 120.0 no
C(105) C(104) H(39) 120.0 no
C(104) C(105) H(40) 120.2 no
C(106) C(105) H(40) 120.2 no
C(101) C(106) H(41) 119.9 no
C(105) C(106) H(41) 119.9 no
C(107) C(108) H(42) 119.6 no
C(109) C(108) H(42) 119.6 no
C(108) C(109) H(43) 120.4 no
C(110) C(109) H(43) 120.4 no
C(109) C(110) H(44) 119.8 no
C(111) C(110) H(44) 119.8 no
C(110) C(111) H(45) 119.8 no
C(112) C(111) H(45) 119.8 no
C(107) C(112) H(46) 120.2 no
C(111) C(112) H(46) 120.2 no
C(113) C(114) H(47) 120.0 no
C(115) C(114) H(47) 119.9 no
C(114) C(115) H(48) 119.6 no
C(116) C(115) H(48) 119.6 no
C(115) C(116) H(49) 120.3 no
C(117) C(116) H(49) 120.3 no
C(116) C(117) H(50) 119.8 no
C(118) C(117) H(50) 119.8 no
C(113) C(118) H(51) 119.8 no
C(117) C(118) H(51) 119.8 no
C(119) C(120) H(52) 120.1 no
C(121) C(120) H(52) 120.2 no
C(120) C(121) H(53) 119.8 no
C(122) C(121) H(53) 119.8 no
C(121) C(122) H(54) 120.1 no
C(123) C(122) H(54) 120.1 no
C(122) C(123) H(55) 119.6 no
C(124) C(123) H(55) 119.6 no
C(119) C(124) H(56) 120.3 no
C(123) C(124) H(56) 120.3 no
C(125) C(126) H(57) 119.8 no
C(127) C(126) H(57) 119.8 no
C(126) C(127) H(58) 120.1 no
C(128) C(127) H(58) 120.1 no
C(127) C(128) H(59) 119.7 no
C(129) C(128) H(59) 119.7 no
C(128) C(129) H(60) 120.2 no
C(130) C(129) H(60) 120.2 no
C(125) C(130) H(61) 120.1 no
C(129) C(130) H(61) 120.1 no
C(131) C(132) H(62) 120.5 no
C(133) C(132) H(62) 120.5 no
C(132) C(133) H(63) 119.6 no
C(134) C(133) H(63) 119.6 no
C(133) C(134) H(64) 119.7 no
C(135) C(134) H(64) 119.7 no
C(134) C(135) H(65) 120.4 no
C(136) C(135) H(65) 120.4 no
C(131) C(136) H(66) 119.8 no
C(135) C(136) H(66) 119.8 no
C(201) C(202) H(67) 109.5 no
C(201) C(202) H(68) 109.5 no
C(201) C(202) H(69) 109.5 no
H(67) C(202) H(68) 109.5 no
H(67) C(202) H(69) 109.5 no
H(68) C(202) H(69) 109.5 no
C(201) C(203) H(70) 109.5 no
C(201) C(203) H(71) 109.5 no
C(201) C(203) H(72) 109.5 no
H(70) C(203) H(71) 109.5 no
H(70) C(203) H(72) 109.5 no
H(71) C(203) H(72) 109.5 no

loop_
_geom_bond_atom_site_label_1
_geom_bond_atom_site_label_2
_geom_bond_distance
_geom_bond_publ_flag
Pd(1) Cl(1) 2.3310(12) yes
Pd(1) Cl(2) 2.3822(13) yes
Pd(1) P(1) 2.2405(13) yes
Pd(1) P(3) 2.2761(11) yes
Rh(2) Cl(2) 2.4229(14) yes
Rh(2) Cl(5) 2.3800(14) yes
Rh(2) P(4) 2.3154(12) yes
Rh(2) C(11) 2.218(5) yes
Rh(2) C(12) 2.177(5) yes
Rh(2) C(13) 2.183(4) yes
Rh(2) C(14) 2.178(4) yes
Rh(2) C(15) 2.206(5) yes
Rh(1) Cl(3) 2.3954(15) yes
Rh(1) Cl(4) 2.4308(15) yes
Rh(1) P(2) 2.3158(13) yes
Rh(1) C(21) 2.157(5) yes
Rh(1) C(22) 2.220(5) yes
Rh(1) C(23) 2.204(6) yes
Rh(1) C(24) 2.158(5) yes
Rh(1) C(25) 2.172(5) yes
P(1) C(1) 1.827(5) yes
P(1) C(125) 1.810(4) yes
P(1) C(131) 1.822(5) yes
P(2) C(1) 1.817(5) yes
P(2) C(2) 1.840(4) yes
P(2) C(119) 1.812(4) yes
P(3) C(2) 1.850(4) yes
P(3) C(3) 1.845(5) yes
P(3) C(113) 1.818(4) yes
P(4) C(3) 1.850(5) yes
P(4) C(101) 1.820(5) yes
P(4) C(107) 1.826(5) yes
P(5) F(1) 1.592(6) yes
P(5) F(2) 1.603(5) yes
P(5) F(3) 1.592(5) yes
P(5) F(4) 1.561(5) yes
P(5) F(5) 1.590(6) yes
P(5) F(6) 1.550(7) yes
O(101) C(201) 1.213(7) yes
C(11) C(12) 1.458(8) yes
C(11) C(15) 1.409(8) yes
C(11) C(16) 1.488(9) yes
C(12) C(13) 1.446(7) yes
C(12) C(17) 1.490(9) yes
C(13) C(14) 1.420(7) yes
C(13) C(18) 1.483(7) yes
C(14) C(15) 1.444(7) yes
C(14) C(19) 1.486(8) yes
C(15) C(20) 1.496(7) yes
C(21) C(22) 1.430(8) yes
C(21) C(25) 1.403(8) yes
C(21) C(26) 1.504(9) yes
C(22) C(23) 1.417(9) yes
C(22) C(27) 1.508(10) yes
C(23) C(24) 1.448(8) yes
C(23) C(28) 1.501(10) yes
C(24) C(25) 1.443(7) yes
C(24) C(29) 1.486(8) yes
C(25) C(30) 1.497(8) yes
C(101) C(102) 1.397(6) yes
C(101) C(106) 1.383(7) yes
C(102) C(103) 1.386(7) yes
C(103) C(104) 1.387(7) yes
C(104) C(105) 1.381(7) yes
C(105) C(106) 1.398(7) yes
C(107) C(108) 1.402(7) yes
C(107) C(112) 1.394(6) yes
C(108) C(109) 1.399(8) yes
C(109) C(110) 1.392(8) yes
C(110) C(111) 1.388(8) yes
C(111) C(112) 1.401(7) yes
C(113) C(114) 1.387(7) yes
C(113) C(118) 1.391(7) yes
C(114) C(115) 1.398(8) yes
C(115) C(116) 1.378(9) yes
C(116) C(117) 1.379(8) yes
C(117) C(118) 1.397(7) yes
C(119) C(120) 1.402(7) yes
C(119) C(124) 1.397(7) yes
C(120) C(121) 1.393(7) yes
C(121) C(122) 1.378(8) yes
C(122) C(123) 1.384(8) yes
C(123) C(124) 1.388(7) yes
C(125) C(126) 1.401(7) yes
C(125) C(130) 1.381(7) yes
C(126) C(127) 1.382(7) yes
C(127) C(128) 1.373(8) yes
C(128) C(129) 1.401(8) yes
C(129) C(130) 1.395(7) yes
C(131) C(132) 1.402(8) yes
C(131) C(136) 1.386(7) yes
C(132) C(133) 1.396(8) yes
C(133) C(134) 1.370(9) yes
C(134) C(135) 1.399(11) yes
C(135) C(136) 1.395(8) yes
C(201) C(202) 1.475(9) yes
C(201) C(203) 1.495(10) yes
C(1) H(5) 0.990 no
C(1) H(6) 0.990 no
C(2) H(3) 0.990 no
C(2) H(4) 0.990 no
C(3) H(1) 0.990 no
C(3) H(2) 0.990 no
C(16) H(7) 0.980 no
C(16) H(8) 0.980 no
C(16) H(9) 0.980 no
C(17) H(10) 0.980 no
C(17) H(11) 0.980 no
C(17) H(12) 0.980 no
C(18) H(13) 0.980 no
C(18) H(14) 0.980 no
C(18) H(15) 0.980 no
C(19) H(16) 0.980 no
C(19) H(17) 0.980 no
C(19) H(18) 0.980 no
C(20) H(19) 0.980 no
C(20) H(20) 0.980 no
C(20) H(21) 0.980 no
C(26) H(22) 0.980 no
C(26) H(23) 0.980 no
C(26) H(24) 0.980 no
C(27) H(25) 0.980 no
C(27) H(26) 0.980 no
C(27) H(27) 0.980 no
C(28) H(28) 0.980 no
C(28) H(29) 0.980 no
C(28) H(30) 0.980 no
C(29) H(31) 0.980 no
C(29) H(32) 0.980 no
C(29) H(33) 0.980 no
C(30) H(34) 0.980 no
C(30) H(35) 0.980 no
C(30) H(36) 0.980 no
C(102) H(37) 0.950 no
C(103) H(38) 0.950 no
C(104) H(39) 0.950 no
C(105) H(40) 0.950 no
C(106) H(41) 0.950 no
C(108) H(42) 0.950 no
C(109) H(43) 0.950 no
C(110) H(44) 0.950 no
C(111) H(45) 0.950 no
C(112) H(46) 0.950 no
C(114) H(47) 0.950 no
C(115) H(48) 0.950 no
C(116) H(49) 0.950 no
C(117) H(50) 0.950 no
C(118) H(51) 0.950 no
C(120) H(52) 0.950 no
C(121) H(53) 0.950 no
C(122) H(54) 0.950 no
C(123) H(55) 0.950 no
C(124) H(56) 0.950 no
C(126) H(57) 0.950 no
C(127) H(58) 0.950 no
C(128) H(59) 0.950 no
C(129) H(60) 0.950 no
C(130) H(61) 0.950 no
C(132) H(62) 0.950 no
C(133) H(63) 0.950 no
C(134) H(64) 0.950 no
C(135) H(65) 0.950 no
C(136) H(66) 0.950 no
C(202) H(67) 0.980 no
C(202) H(68) 0.980 no
C(202) H(69) 0.980 no
C(203) H(70) 0.980 no
C(203) H(71) 0.980 no
C(203) H(72) 0.980 no
